data_1573386
loop_
_publ_author_name
'Schollmeyer, Dieter'
'Jirsch, Paul'
'Detert, Heiner'

_publ_section_title
;
 rac-2-{3-[1-(Acetyloxy)ethyl]-2,2-dimethylcyclobutyl}acetic acid
;
_journal_coeditor_code BT4161
_journal_issue 12
_journal_name_full IUCrData
_journal_paper_doi 10.1107/S2414314624011441
_journal_volume 9
_journal_year 2024
_chemical_formula_iupac 'C12 H20 O4'
_chemical_formula_moiety 'C12 H20 O4'
_chemical_formula_sum 'C12 H20 O4'
_chemical_formula_weight 228.28
_chemical_name_systematic
;
<i>rac</i>-2-{3-[1-(Acetyloxy)ethyl]-2,2-dimethylcyclobutyl}acetic acid
;
_space_group_crystal_system monoclinic
_space_group_IT_number 15
_space_group_name_Hall '-C 2yc'
_space_group_name_H-M_alt 'C 1 2/c 1'
_atom_sites_solution_hydrogens difmap
_atom_sites_solution_primary dual
_audit_creation_method SHELXL-2019/3
_cell_angle_alpha 90
_cell_angle_beta 94.254(4)
_cell_angle_gamma 90
_cell_formula_units_Z 8
_cell_length_a 9.8411(4)
_cell_length_b 12.3319(5)
_cell_length_c 21.0912(10)
_cell_measurement_reflns_used 9202
_cell_measurement_temperature 120(2)
_cell_measurement_theta_max 28.38
_cell_measurement_theta_min 2.65
_cell_volume 2552.56(19)
_computing_cell_refinement
;
X-Area Recipe 1.36.0.0 (Stoe & Cie, 2020)
;
_computing_data_collection
;
X-Area WinXpose 2.0.22.0 (Stoe & Cie, 2020)
;
_computing_data_reduction
;
X-Area Integrate 1.77.0.0 (Stoe & Cie, 2020)
;
_computing_molecular_graphics
;
PLATON (Spek, 2020)
;
_computing_structure_refinement
;
<i>SHELXL2019/2</i> (Sheldrick, 2015b)
;
_computing_structure_solution
;
<i>SHELXT2014</i> (Sheldrick, 2015a)
;
_diffrn_ambient_temperature 120(2)
_diffrn_detector_area_resol_mean 6.67
_diffrn_measured_fraction_theta_full 0.994
_diffrn_measured_fraction_theta_max 0.991
_diffrn_measurement_device_type 'Stoe IPDS 2T'
_diffrn_measurement_method 'rotation method, \w scans'
_diffrn_radiation_type MoK\a
_diffrn_radiation_wavelength 0.71073
_diffrn_reflns_av_R_equivalents 0.0230
_diffrn_reflns_av_unetI/netI 0.0228
_diffrn_reflns_limit_h_max 12
_diffrn_reflns_limit_h_min -12
_diffrn_reflns_limit_k_max 16
_diffrn_reflns_limit_k_min -16
_diffrn_reflns_limit_l_max 22
_diffrn_reflns_limit_l_min -27
_diffrn_reflns_number 6713
_diffrn_reflns_theta_full 25.242
_diffrn_reflns_theta_max 27.883
_diffrn_reflns_theta_min 2.652
_diffrn_source 'sealed X-ray tube, 12x0.4mm long-fine focus'
_exptl_absorpt_coefficient_mu 0.088
_exptl_absorpt_correction_T_max 0.9820
_exptl_absorpt_correction_T_min 0.9658
_exptl_absorpt_correction_type integration
_exptl_absorpt_process_details
;
[X-Red32 (Stoe & Cie, 2020), absorption correction by Gaussian
integration
(Coppens, 1970)]
;
_exptl_crystal_colour colourless
_exptl_crystal_density_diffrn 1.188
_exptl_crystal_description block
_exptl_crystal_F_000 992
_exptl_crystal_size_max 0.550
_exptl_crystal_size_mid 0.290
_exptl_crystal_size_min 0.250
_refine_diff_density_max 0.354
_refine_diff_density_min -0.173
_refine_ls_extinction_method none
_refine_ls_goodness_of_fit_ref 1.031
_refine_ls_hydrogen_treatment refall
_refine_ls_matrix_type full
_refine_ls_number_parameters 215
_refine_ls_number_reflns 3019
_refine_ls_number_restraints 0
_refine_ls_restrained_S_all 1.031
_refine_ls_R_factor_all 0.0480
_refine_ls_R_factor_gt 0.0403
_refine_ls_shift/su_max 0.000
_refine_ls_shift/su_mean 0.000
_refine_ls_structure_factor_coef Fsqd
_refine_ls_weighting_details 'w=1/[\s^2^(Fo^2^)+(0.0554P)^2^+1.7460P] where P=(Fo^2^+2Fc^2^)/3'
_refine_ls_weighting_scheme calc
_refine_ls_wR_factor_gt 0.1029
_refine_ls_wR_factor_ref 0.1095
_reflns_number_gt 2607
_reflns_number_total 3019
_reflns_threshold_expression 'I > 2\s(I)'
_cod_data_source_file bt4161.cif
_cod_data_source_block I
_cod_original_sg_symbol_H-M 'C 2/c'
_cod_database_code 1573386
_shelx_space_group_comment
;
The symmetry employed for this shelxl refinement is uniquely defined
by the following loop, which should always be used as a source of
symmetry information in preference to the above space-group names.
They are only intended as comments.
;
_shelx_estimated_absorpt_t_min 0.953
_shelx_estimated_absorpt_t_max 0.978

loop_
_space_group_symop_operation_xyz
'x, y, z'
'-x, y, -z+1/2'
'x+1/2, y+1/2, z'
'-x+1/2, y+1/2, -z+1/2'
'-x, -y, -z'
'x, -y, z-1/2'
'-x+1/2, -y+1/2, -z'
'x+1/2, -y+1/2, z-1/2'

loop_
_atom_site_type_symbol
_atom_site_label
_atom_site_fract_x
_atom_site_fract_y
_atom_site_fract_z
_atom_site_U_iso_or_equiv
_atom_site_adp_type
_atom_site_calc_flag
_atom_site_occupancy
_atom_site_disorder_assembly
_atom_site_disorder_group
C C1 0.40274(11) 0.82757(9) 0.44466(5) 0.0212(2) Uani d 1 . .
H H1 0.3386(14) 0.8179(12) 0.4752(7) 0.021(3) Uiso d 1 . .
C C2 0.32858(11) 0.80492(9) 0.37750(5) 0.0212(2) Uani d 1 . .
C C3 0.30462(11) 0.93023(9) 0.37194(5) 0.0210(2) Uani d 1 . .
H H3 0.2131(14) 0.9476(11) 0.3853(7) 0.022(3) Uiso d 1 . .
C C4 0.41585(12) 0.94836(9) 0.42633(6) 0.0230(2) Uani d 1 . .
H H4A 0.3951(15) 1.0022(13) 0.4595(8) 0.028(3) Uiso d 1 . .
H H4B 0.5044(15) 0.9629(12) 0.4101(7) 0.028(3) Uiso d 1 . .
C C5 0.53464(12) 0.76965(10) 0.46563(6) 0.0255(3) Uani d 1 . .
H H5A 0.6042(16) 0.7761(13) 0.4351(8) 0.033(3) Uiso d 1 . .
H H5B 0.5742(16) 0.8011(13) 0.5037(8) 0.033(3) Uiso d 1 . .
C C6 0.51864(12) 0.65089(9) 0.47940(5) 0.0227(2) Uani d 1 . .
O O7 0.40910(9) 0.60728(7) 0.48459(5) 0.0320(2) Uani d 1 . .
O O8 0.63537(9) 0.59850(8) 0.48631(5) 0.0330(2) Uani d 1 . .
H H8O 0.619(2) 0.5291(17) 0.4968(10) 0.052(5) Uiso d 1 . .
C C9 0.42329(14) 0.76090(11) 0.32965(6) 0.0285(3) Uani d 1 . .
H H9A 0.4498(16) 0.6864(14) 0.3401(8) 0.034(2) Uiso d 1 . .
H H9B 0.5078(16) 0.8031(13) 0.3281(8) 0.034(2) Uiso d 1 . .
H H9C 0.3767(16) 0.7584(13) 0.2863(8) 0.034(2) Uiso d 1 . .
C C10 0.19969(13) 0.73714(10) 0.37673(6) 0.0269(3) Uani d 1 . .
H H10A 0.1379(17) 0.7659(14) 0.4077(8) 0.039(2) Uiso d 1 . .
H H10B 0.2197(16) 0.6612(15) 0.3872(8) 0.039(2) Uiso d 1 . .
H H10C 0.1509(17) 0.7390(14) 0.3334(9) 0.039(2) Uiso d 1 . .
C C11 0.32282(12) 0.98916(10) 0.31042(6) 0.0247(3) Uani d 1 . .
H H11 0.4032(15) 0.9670(12) 0.2925(7) 0.024(3) Uiso d 1 . .
C C12 0.32133(16) 1.11163(11) 0.31801(7) 0.0358(3) Uani d 1 . .
H H12A 0.3994(18) 1.1323(15) 0.3481(9) 0.045(3) Uiso d 1 . .
H H12B 0.2328(19) 1.1347(15) 0.3341(9) 0.045(3) Uiso d 1 . .
H H12C 0.3331(17) 1.1457(15) 0.2758(9) 0.045(3) Uiso d 1 . .
O O13 0.20759(8) 0.95683(8) 0.26638(4) 0.0268(2) Uani d 1 . .
C C14 0.22864(12) 0.95332(10) 0.20432(6) 0.0250(3) Uani d 1 . .
O O15 0.33550(9) 0.97409(10) 0.18328(5) 0.0382(3) Uani d 1 . .
C C16 0.10262(15) 0.92018(13) 0.16498(7) 0.0345(3) Uani d 1 . .
H H16A 0.025(3) 0.940(2) 0.1833(14) 0.099(5) Uiso d 1 . .
H H16B 0.102(3) 0.847(3) 0.1585(14) 0.099(5) Uiso d 1 . .
H H16C 0.106(3) 0.951(2) 0.1231(16) 0.099(5) Uiso d 1 . .

loop_
_atom_site_aniso_label
_atom_site_aniso_U_11
_atom_site_aniso_U_22
_atom_site_aniso_U_33
_atom_site_aniso_U_12
_atom_site_aniso_U_13
_atom_site_aniso_U_23
C1 0.0229(5) 0.0191(5) 0.0212(5) 0.0011(4) -0.0002(4) 0.0006(4)
C2 0.0227(5) 0.0198(5) 0.0209(5) -0.0007(4) 0.0006(4) -0.0001(4)
C3 0.0212(5) 0.0205(5) 0.0211(5) 0.0004(4) -0.0006(4) 0.0008(4)
C4 0.0266(6) 0.0184(5) 0.0232(6) 0.0010(4) -0.0038(4) -0.0004(4)
C5 0.0238(6) 0.0213(6) 0.0307(6) 0.0011(4) -0.0030(5) 0.0020(5)
C6 0.0251(5) 0.0216(5) 0.0211(5) 0.0034(4) -0.0003(4) 0.0000(4)
O7 0.0248(4) 0.0223(4) 0.0490(6) 0.0033(3) 0.0036(4) 0.0072(4)
O8 0.0240(4) 0.0237(5) 0.0513(6) 0.0044(3) 0.0029(4) 0.0077(4)
C9 0.0315(6) 0.0269(6) 0.0273(6) 0.0014(5) 0.0050(5) -0.0042(5)
C10 0.0267(6) 0.0252(6) 0.0284(6) -0.0050(5) -0.0013(5) 0.0001(5)
C11 0.0209(5) 0.0278(6) 0.0246(6) -0.0020(4) -0.0034(4) 0.0041(4)
C12 0.0419(8) 0.0264(6) 0.0376(8) -0.0038(6) -0.0082(6) 0.0099(5)
O13 0.0204(4) 0.0375(5) 0.0221(4) -0.0027(3) -0.0011(3) 0.0039(3)
C14 0.0247(5) 0.0256(6) 0.0246(6) 0.0044(4) 0.0006(4) 0.0040(4)
O15 0.0265(5) 0.0596(7) 0.0290(5) 0.0018(4) 0.0048(4) 0.0074(4)
C16 0.0332(7) 0.0422(8) 0.0271(7) -0.0029(6) -0.0033(5) -0.0010(6)

loop_
_atom_type_symbol
_atom_type_description
_atom_type_scat_dispersion_real
_atom_type_scat_dispersion_imag
_atom_type_scat_source
C C 0.0033 0.0016 'International Tables Vol C Tables 4.2.6.8 and 6.1.1.4'
H H 0.0000 0.0000 'International Tables Vol C Tables 4.2.6.8 and 6.1.1.4'
O O 0.0106 0.0060 'International Tables Vol C Tables 4.2.6.8 and 6.1.1.4'

loop_
_exptl_crystal_face_index_h
_exptl_crystal_face_index_k
_exptl_crystal_face_index_l
_exptl_crystal_face_perp_dist
0 0 -1 0.1485
0 0 1 0.1485
1 1 0 0.2755
-1 -1 0 0.2755
-1 1 -1 0.1290
1 -1 1 0.1290

loop_
_geom_angle_atom_site_label_1
_geom_angle_atom_site_label_2
_geom_angle_atom_site_label_3
_geom_angle_site_symmetry_1
_geom_angle_site_symmetry_3
_geom_angle
_geom_angle_publ_flag
C5 C1 C4 . . 116.13(10) ?
C5 C1 C2 . . 120.62(10) ?
C4 C1 C2 . . 89.29(8) ?
C5 C1 H1 . . 110.1(8) ?
C4 C1 H1 . . 111.4(9) ?
C2 C1 H1 . . 107.7(8) ?
C10 C2 C9 . . 110.39(10) ?
C10 C2 C3 . . 114.92(9) ?
C9 C2 C3 . . 113.45(10) ?
C10 C2 C1 . . 116.09(10) ?
C9 C2 C1 . . 113.26(10) ?
C3 C2 C1 . . 87.10(8) ?
C11 C3 C4 . . 116.54(10) ?
C11 C3 C2 . . 120.84(10) ?
C4 C3 C2 . . 89.58(8) ?
C11 C3 H3 . . 108.0(8) ?
C4 C3 H3 . . 111.7(8) ?
C2 C3 H3 . . 109.2(8) ?
C3 C4 C1 . . 88.78(8) ?
C3 C4 H4A . . 116.6(9) ?
C1 C4 H4A . . 116.2(9) ?
C3 C4 H4B . . 111.7(9) ?
C1 C4 H4B . . 111.0(9) ?
H4A C4 H4B . . 111.0(13) ?
C6 C5 C1 . . 114.51(10) ?
C6 C5 H5A . . 107.2(9) ?
C1 C5 H5A . . 113.3(9) ?
C6 C5 H5B . . 106.1(10) ?
C1 C5 H5B . . 110.0(10) ?
H5A C5 H5B . . 105.1(13) ?
O7 C6 O8 . . 123.00(11) ?
O7 C6 C5 . . 123.65(10) ?
O8 C6 C5 . . 113.35(10) ?
C6 O8 H8O . . 108.9(12) ?
C2 C9 H9A . . 110.6(10) ?
C2 C9 H9B . . 113.2(10) ?
H9A C9 H9B . . 107.1(13) ?
C2 C9 H9C . . 111.0(9) ?
H9A C9 H9C . . 106.0(13) ?
H9B C9 H9C . . 108.7(13) ?
C2 C10 H10A . . 110.4(10) ?
C2 C10 H10B . . 111.7(10) ?
H10A C10 H10B . . 108.5(14) ?
C2 C10 H10C . . 110.0(10) ?
H10A C10 H10C . . 108.5(14) ?
H10B C10 H10C . . 107.7(14) ?
O13 C11 C3 . . 106.14(9) ?
O13 C11 C12 . . 108.90(10) ?
C3 C11 C12 . . 112.67(11) ?
O13 C11 H11 . . 107.5(9) ?
C3 C11 H11 . . 111.2(9) ?
C12 C11 H11 . . 110.2(9) ?
C11 C12 H12A . . 108.0(11) ?
C11 C12 H12B . . 109.5(11) ?
H12A C12 H12B . . 111.3(15) ?
C11 C12 H12C . . 108.8(11) ?
H12A C12 H12C . . 109.0(15) ?
H12B C12 H12C . . 110.2(15) ?
C14 O13 C11 . . 117.31(9) ?
O15 C14 O13 . . 123.89(11) ?
O15 C14 C16 . . 124.51(12) ?
O13 C14 C16 . . 111.60(11) ?
C14 C16 H16A . . 112.2(18) ?
C14 C16 H16B . . 110.6(18) ?
H16A C16 H16B . . 109(2) ?
C14 C16 H16C . . 108.8(17) ?
H16A C16 H16C . . 112(2) ?
H16B C16 H16C . . 104(2) ?

loop_
_geom_bond_atom_site_label_1
_geom_bond_atom_site_label_2
_geom_bond_site_symmetry_2
_geom_bond_distance
_geom_bond_publ_flag
C1 C5 . 1.5183(15) ?
C1 C4 . 1.5467(15) ?
C1 C2 . 1.5697(15) ?
C1 H1 . 0.942(14) ?
C2 C10 . 1.5182(16) ?
C2 C9 . 1.5235(16) ?
C2 C3 . 1.5664(15) ?
C3 C11 . 1.5092(16) ?
C3 C4 . 1.5421(15) ?
C3 H3 . 0.987(14) ?
C4 H4A . 0.996(16) ?
C4 H4B . 0.976(15) ?
C5 C6 . 1.5036(16) ?
C5 H5A . 0.977(17) ?
C5 H5B . 0.948(17) ?
C6 O7 . 1.2169(15) ?
C6 O8 . 1.3166(14) ?
O8 H8O . 0.90(2) ?
C9 H9A . 0.976(17) ?
C9 H9B . 0.983(16) ?
C9 H9C . 0.992(17) ?
C10 H10A . 0.991(17) ?
C10 H10B . 0.979(18) ?
C10 H10C . 1.000(18) ?
C11 O13 . 1.4669(13) ?
C11 C12 . 1.5189(18) ?
C11 H11 . 0.942(15) ?
C12 H12A . 0.993(19) ?
C12 H12B . 0.999(19) ?
C12 H12C . 1.000(19) ?
O13 C14 . 1.3410(15) ?
C14 O15 . 1.1990(15) ?
C14 C16 . 1.4970(18) ?
C16 H16A . 0.91(3) ?
C16 H16B . 0.91(3) ?
C16 H16C . 0.96(3) ?

loop_
_geom_hbond_atom_site_label_D
_geom_hbond_atom_site_label_H
_geom_hbond_atom_site_label_A
_geom_hbond_site_symmetry_A
_geom_hbond_distance_DH
_geom_hbond_distance_HA
_geom_hbond_distance_DA
_geom_hbond_angle_DHA
_geom_hbond_publ_flag
O8 H8O O7 5_666 0.90(2) 1.75(2) 2.6547(13) 178(2) yes

loop_
_geom_torsion_atom_site_label_1
_geom_torsion_atom_site_label_2
_geom_torsion_atom_site_label_3
_geom_torsion_atom_site_label_4
_geom_torsion_site_symmetry_1
_geom_torsion_site_symmetry_2
_geom_torsion_site_symmetry_3
_geom_torsion_site_symmetry_4
_geom_torsion
_geom_torsion_publ_flag
C5 C1 C2 C10 . . . . 106.21(12) ?
C4 C1 C2 C10 . . . . -133.49(10) ?
C5 C1 C2 C9 . . . . -23.05(15) ?
C4 C1 C2 C9 . . . . 97.25(11) ?
C5 C1 C2 C3 . . . . -137.38(11) ?
C4 C1 C2 C3 . . . . -17.08(8) ?
C10 C2 C3 C11 . . . . -104.29(12) ?
C9 C2 C3 C11 . . . . 24.05(14) ?
C1 C2 C3 C11 . . . . 138.19(10) ?
C10 C2 C3 C4 . . . . 134.65(10) ?
C9 C2 C3 C4 . . . . -97.01(11) ?
C1 C2 C3 C4 . . . . 17.13(9) ?
C11 C3 C4 C1 . . . . -142.07(10) ?
C2 C3 C4 C1 . . . . -17.37(9) ?
C5 C1 C4 C3 . . . . 141.48(11) ?
C2 C1 C4 C3 . . . . 17.33(9) ?
C4 C1 C5 C6 . . . . -176.63(10) ?
C2 C1 C5 C6 . . . . -70.71(15) ?
C1 C5 C6 O7 . . . . -12.44(18) ?
C1 C5 C6 O8 . . . . 168.52(11) ?
C4 C3 C11 O13 . . . . 178.53(9) ?
C2 C3 C11 O13 . . . . 71.76(13) ?
C4 C3 C11 C12 . . . . -62.37(14) ?
C2 C3 C11 C12 . . . . -169.14(10) ?
C3 C11 O13 C14 . . . . -149.15(10) ?
C12 C11 O13 C14 . . . . 89.30(13) ?
C11 O13 C14 O15 . . . . 0.61(18) ?
C11 O13 C14 C16 . . . . -179.50(11) ?
